data_7225701
loop_
_publ_author_name
'Tulyabaev, Arthur R.'
'Mescheryakova, Ekaterina S.'
'Khabibullina, Guzel R.'
'Khalilov, Leonard M.'

_publ_section_title
;
 Intermolecular interactions and chiral crystallization effects in
 (1,5,3-dithiazepan-3-yl)-alkanoic acids
;
_journal_issue 30
_journal_name_full CrystEngComm
_journal_page_first 5686
_journal_paper_doi 10.1039/C6CE00708B
_journal_volume 18
_journal_year 2016
_chemical_absolute_configuration ad
_chemical_formula_moiety 'C7 H13 N O2 S2'
_chemical_formula_sum 'C7 H13 N O2 S2'
_chemical_formula_weight 207.30
_chemical_name_systematic '2-(1,5,3-dithiazepan-3-yl)propanoic acid'
_space_group_crystal_system monoclinic
_space_group_IT_number 4
_space_group_name_Hall 'P 2yb'
_space_group_name_H-M_alt 'P 1 21 1'
_symmetry_space_group_name_Hall 'P 2yb'
_symmetry_space_group_name_H-M 'P 1 21 1'
_atom_sites_solution_hydrogens difmap
_atom_sites_solution_primary direct
_audit_creation_date 2016-05-16
_audit_creation_method
;
Olex2 1.2
(compiled 2016.02.19 svn.r3266 for OlexSys, GUI svn.r5155)
;
_audit_update_record
;
2016-05-17 deposited with the CCDC.
2016-06-03 downloaded from the CCDC.
;
_cell_angle_alpha 90
_cell_angle_beta 104.738(7)
_cell_angle_gamma 90
_cell_formula_units_Z 2
_cell_length_a 6.4993(6)
_cell_length_b 8.6630(6)
_cell_length_c 8.5034(5)
_cell_measurement_reflns_used 1257
_cell_measurement_temperature 200(2)
_cell_measurement_theta_max 31.1775
_cell_measurement_theta_min 2.3463
_cell_volume 463.02(6)
_computing_cell_refinement
;
CrysAlisPro, Agilent Technologies,
Version 1.171.36.20 (release 27-06-2012 CrysAlis171 .NET)
(compiled Jul 11 2012,15:38:31)
;
_computing_data_collection
;
CrysAlisPro, Agilent Technologies,
Version 1.171.36.20 (release 27-06-2012 CrysAlis171 .NET)
(compiled Jul 11 2012,15:38:31)
;
_computing_data_reduction
;
CrysAlisPro, Agilent Technologies,
Version 1.171.36.20 (release 27-06-2012 CrysAlis171 .NET)
(compiled Jul 11 2012,15:38:31)
;
_computing_molecular_graphics 'Olex2 (Dolomanov et al., 2009)'
_computing_publication_material 'Olex2 (Dolomanov et al., 2009)'
_computing_structure_refinement 'ShelXL (Sheldrick, 2015)'
_computing_structure_solution 'ShelXS (Sheldrick, 2008)'
_diffrn_ambient_temperature 200.2
_diffrn_detector_area_resol_mean 16.1709
_diffrn_measured_fraction_theta_full 1.000
_diffrn_measured_fraction_theta_max 1.000
_diffrn_measurement_details
;
  1 omega   64.00  100.00   1.0000    3.5900
omega____ theta____ kappa____ phi______ frames
    -       24.0786  178.0000 -120.0000 36

  2 omega  -42.00   82.00   1.0000    3.5900
omega____ theta____ kappa____ phi______ frames
    -       24.0786    0.0000 -120.0000 124

  3 omega   25.00   92.00   1.0000    3.5900
omega____ theta____ kappa____ phi______ frames
    -       24.0786   77.0000   60.0000 67
;
_diffrn_measurement_device_type 'Xcalibur, Eos'
_diffrn_measurement_method '\w scans'
_diffrn_orient_matrix_UB_11 -0.0218700000
_diffrn_orient_matrix_UB_12 -0.0290756000
_diffrn_orient_matrix_UB_13 -0.0805717000
_diffrn_orient_matrix_UB_21 -0.1102960000
_diffrn_orient_matrix_UB_22 0.0115168000
_diffrn_orient_matrix_UB_23 -0.0088166000
_diffrn_orient_matrix_UB_31 0.0083674000
_diffrn_orient_matrix_UB_32 0.0757372000
_diffrn_orient_matrix_UB_33 -0.0295939000
_diffrn_radiation_monochromator graphite
_diffrn_radiation_type MoK\a
_diffrn_radiation_wavelength 0.71073
_diffrn_reflns_av_R_equivalents 0.0178
_diffrn_reflns_av_unetI/netI 0.0394
_diffrn_reflns_Laue_measured_fraction_full 1.000
_diffrn_reflns_Laue_measured_fraction_max 0.880
_diffrn_reflns_limit_h_max 9
_diffrn_reflns_limit_h_min -7
_diffrn_reflns_limit_k_max 12
_diffrn_reflns_limit_k_min -11
_diffrn_reflns_limit_l_max 10
_diffrn_reflns_limit_l_min -12
_diffrn_reflns_number 2474
_diffrn_reflns_point_group_measured_fraction_full 0.849
_diffrn_reflns_point_group_measured_fraction_max 0.678
_diffrn_reflns_theta_full 25.242
_diffrn_reflns_theta_max 31.247
_diffrn_reflns_theta_min 2.477
_diffrn_source 'Enhance (Mo) X-ray Source'
_exptl_absorpt_coefficient_mu 0.534
_exptl_absorpt_correction_T_max 1.00000
_exptl_absorpt_correction_T_min 0.59792
_exptl_absorpt_correction_type multi-scan
_exptl_absorpt_process_details
;
CrysAlisPro, Agilent Technologies,
Version 1.171.36.20 (release 27-06-2012 CrysAlis171 .NET)
(compiled Jul 11 2012,15:38:31)
Empirical absorption correction using spherical harmonics,
 implemented in SCALE3 ABSPACK scaling algorithm.
;
_exptl_crystal_colour colourless
_exptl_crystal_density_diffrn 1.487
_exptl_crystal_F_000 220.0
_exptl_crystal_size_max 0.49
_exptl_crystal_size_mid 0.33
_exptl_crystal_size_min 0.32
_refine_diff_density_max 0.425
_refine_diff_density_min -0.606
_refine_diff_density_rms 0.083
_refine_ls_abs_structure_details
;
 Classical Flack method preferred over Parsons because s.u. lower.
;
_refine_ls_abs_structure_Flack -0.02(12)
_refine_ls_extinction_method none
_refine_ls_goodness_of_fit_ref 1.108
_refine_ls_hydrogen_treatment refall
_refine_ls_matrix_type full
_refine_ls_number_parameters 161
_refine_ls_number_reflns 2052
_refine_ls_number_restraints 1
_refine_ls_restrained_S_all 1.107
_refine_ls_R_factor_all 0.0396
_refine_ls_R_factor_gt 0.0381
_refine_ls_shift/su_max 0.000
_refine_ls_shift/su_mean 0.000
_refine_ls_structure_factor_coef Fsqd
_refine_ls_weighting_details 'w=1/[\s^2^(Fo^2^)+(0.0700P)^2^] where P=(Fo^2^+2Fc^2^)/3'
_refine_ls_weighting_scheme calc
_refine_ls_wR_factor_gt 0.1086
_refine_ls_wR_factor_ref 0.1108
_reflns_Friedel_coverage 0.455
_reflns_Friedel_fraction_full 0.674
_reflns_Friedel_fraction_max 0.451
_reflns_number_gt 1968
_reflns_number_total 2052
_reflns_threshold_expression 'I > 2\s(I)'
_cod_data_source_file c6ce00708b2.cif
_cod_data_source_block compound_5
_cod_depositor_comments 'Adding full bibliography for 7225700--7225708.cif.'
_cod_original_cell_volume 463.01(6)
_cod_database_code 7225701
_shelxl_version_number 2013-4
_shelx_space_group_comment
;
The symmetry employed for this shelxl refinement is uniquely defined
by the following loop, which should always be used as a source of
symmetry information in preference to the above space-group names.
They are only intended as comments.
;
_reflns_odcompleteness_completeness 99.92
_reflns_odcompleteness_iscentric 1
_reflns_odcompleteness_theta 28.98
_olex2_refinement_description
;
;
_olex2_date_sample_data_collection 1393988609.55
_olex2_submission_special_instructions 'No special instructions were received'

loop_
_space_group_symop_operation_xyz
'x, y, z'
'-x, y+1/2, -z'

loop_
_atom_site_label
_atom_site_type_symbol
_atom_site_fract_x
_atom_site_fract_y
_atom_site_fract_z
_atom_site_U_iso_or_equiv
_atom_site_adp_type
_atom_site_occupancy
_atom_site_site_symmetry_order
_atom_site_calc_flag
S1 S -0.03071(13) -0.47972(10) -0.04969(10) 0.0196(2) Uani 1 1 d
S5 S -0.49945(13) -0.53458(11) 0.07977(11) 0.0224(2) Uani 1 1 d
N3 N -0.0840(4) -0.4950(3) 0.2687(3) 0.0154(5) Uani 1 1 d
C10 C 0.3044(6) -0.4781(6) 0.4256(5) 0.0263(7) Uani 1 1 d
O2 O -0.0459(5) -0.6434(4) 0.5691(4) 0.0319(7) Uani 1 1 d
C2 C -0.0535(6) -0.3910(4) 0.1395(4) 0.0182(7) Uani 1 1 d
C4 C -0.2560(6) -0.6096(4) 0.2090(4) 0.0186(7) Uani 1 1 d
C9 C 0.0743(6) -0.6806(4) 0.4869(4) 0.0187(7) Uani 1 1 d
O1 O 0.1910(5) -0.8068(3) 0.5097(4) 0.0266(6) Uani 1 1 d
C8 C 0.1128(5) -0.5824(4) 0.3480(4) 0.0181(7) Uani 1 1 d
C6 C -0.4609(6) -0.5699(5) -0.1210(5) 0.0246(8) Uani 1 1 d
C7 C -0.3030(5) -0.4637(5) -0.1718(4) 0.0223(7) Uani 1 1 d
H4A H -0.293(6) -0.651(5) 0.305(5) 0.012(10) Uiso 1 1 d
H10A H 0.351(9) -0.418(7) 0.346(7) 0.036(15) Uiso 1 1 d
H7A H -0.277(6) -0.494(6) -0.272(5) 0.015(10) Uiso 1 1 d
H2A H -0.180(7) -0.318(6) 0.108(6) 0.019(11) Uiso 1 1 d
H2B H 0.076(7) -0.322(5) 0.183(5) 0.017(11) Uiso 1 1 d
H8 H 0.152(7) -0.644(5) 0.268(6) 0.015(10) Uiso 1 1 d
H7B H -0.346(7) -0.363(6) -0.172(6) 0.018(11) Uiso 1 1 d
H6A H -0.410(7) -0.672(6) -0.122(5) 0.021(12) Uiso 1 1 d
H10B H 0.262(9) -0.412(7) 0.511(7) 0.039(16) Uiso 1 1 d
H10C H 0.402(9) -0.555(7) 0.468(7) 0.042(15) Uiso 1 1 d
H4B H -0.211(7) -0.692(5) 0.142(5) 0.011(10) Uiso 1 1 d
H6B H -0.603(9) -0.560(7) -0.187(7) 0.041(15) Uiso 1 1 d
H1 H 0.148(8) -0.870(7) 0.579(7) 0.028(13) Uiso 1 1 d

loop_
_atom_site_aniso_label
_atom_site_aniso_U_11
_atom_site_aniso_U_22
_atom_site_aniso_U_33
_atom_site_aniso_U_23
_atom_site_aniso_U_13
_atom_site_aniso_U_12
S1 0.0194(4) 0.0255(4) 0.0148(3) 0.0002(3) 0.0059(3) -0.0002(3)
S5 0.0168(3) 0.0298(5) 0.0206(4) 0.0016(4) 0.0050(3) -0.0006(3)
N3 0.0186(12) 0.0145(13) 0.0133(11) 0.0018(11) 0.0042(9) -0.0012(10)
C10 0.0213(15) 0.0323(19) 0.0226(16) 0.0024(19) 0.0004(13) -0.0043(17)
O2 0.0463(18) 0.0337(17) 0.0219(13) 0.0104(13) 0.0200(13) 0.0167(14)
C2 0.0229(16) 0.0170(16) 0.0137(14) 0.0012(13) 0.0031(12) -0.0034(13)
C4 0.0199(15) 0.0178(15) 0.0167(15) 0.0011(13) 0.0021(12) -0.0030(12)
C9 0.0230(16) 0.0208(16) 0.0122(13) 0.0003(13) 0.0043(12) 0.0023(13)
O1 0.0318(14) 0.0228(12) 0.0296(15) 0.0092(13) 0.0156(12) 0.0082(11)
C8 0.0185(14) 0.0233(17) 0.0126(14) 0.0001(13) 0.0043(11) 0.0016(12)
C6 0.0218(16) 0.032(2) 0.0176(15) -0.0025(15) 0.0007(13) -0.0049(14)
C7 0.0204(15) 0.032(2) 0.0130(14) 0.0033(16) 0.0021(11) -0.0029(15)

loop_
_atom_type_symbol
_atom_type_description
_atom_type_scat_dispersion_real
_atom_type_scat_dispersion_imag
_atom_type_scat_source
C C 0.0033 0.0016 'International Tables Vol C Tables 4.2.6.8 and 6.1.1.4'
H H 0.0000 0.0000 'International Tables Vol C Tables 4.2.6.8 and 6.1.1.4'
N N 0.0061 0.0033 'International Tables Vol C Tables 4.2.6.8 and 6.1.1.4'
O O 0.0106 0.0060 'International Tables Vol C Tables 4.2.6.8 and 6.1.1.4'
S S 0.1246 0.1234 'International Tables Vol C Tables 4.2.6.8 and 6.1.1.4'

loop_
_geom_angle_atom_site_label_1
_geom_angle_atom_site_label_2
_geom_angle_atom_site_label_3
_geom_angle
C7 S1 C2 100.74(17)
C4 S5 C6 101.72(18)
C2 N3 C4 112.7(3)
C2 N3 C8 112.6(3)
C4 N3 C8 107.5(3)
C8 C10 H10A 112(3)
C8 C10 H10B 107(3)
C8 C10 H10C 98(4)
H10A C10 H10B 113(4)
H10A C10 H10C 110(5)
H10B C10 H10C 114(5)
S1 C2 H2A 105(3)
S1 C2 H2B 109(2)
N3 C2 S1 117.2(2)
N3 C2 H2A 109(3)
N3 C2 H2B 110(2)
H2A C2 H2B 106(4)
S5 C4 H4A 106(2)
S5 C4 H4B 104(2)
N3 C4 S5 115.8(3)
N3 C4 H4A 107(2)
N3 C4 H4B 112(2)
H4A C4 H4B 112(3)
O2 C9 O1 124.4(3)
O2 C9 C8 123.5(3)
O1 C9 C8 112.0(3)
C9 O1 H1 110(3)
N3 C8 C10 113.7(3)
N3 C8 C9 110.0(3)
N3 C8 H8 109(3)
C10 C8 H8 108(3)
C9 C8 C10 105.6(3)
C9 C8 H8 112(3)
S5 C6 H6A 107(3)
S5 C6 H6B 101(3)
C7 C6 S5 115.5(3)
C7 C6 H6A 108(3)
C7 C6 H6B 113(4)
H6A C6 H6B 112(4)
S1 C7 H7A 97(2)
S1 C7 H7B 109(3)
C6 C7 S1 114.9(3)
C6 C7 H7A 112(3)
C6 C7 H7B 110(3)
H7A C7 H7B 113(4)

loop_
_geom_bond_atom_site_label_1
_geom_bond_atom_site_label_2
_geom_bond_distance
S1 C2 1.823(4)
S1 C7 1.815(3)
S5 C4 1.802(4)
S5 C6 1.813(4)
N3 C2 1.472(4)
N3 C4 1.484(4)
N3 C8 1.492(4)
C10 C8 1.544(5)
C10 H10A 0.96(6)
C10 H10B 1.02(6)
C10 H10C 0.93(6)
O2 C9 1.217(4)
C2 H2A 1.02(5)
C2 H2B 1.02(4)
C4 H4A 0.98(4)
C4 H4B 1.00(4)
C9 O1 1.316(4)
C9 C8 1.528(5)
O1 H1 0.90(6)
C8 H8 0.95(5)
C6 C7 1.520(5)
C6 H6A 0.94(5)
C6 H6B 0.95(6)
C7 H7A 0.95(4)
C7 H7B 0.91(5)

loop_
_geom_torsion_atom_site_label_1
_geom_torsion_atom_site_label_2
_geom_torsion_atom_site_label_3
_geom_torsion_atom_site_label_4
_geom_torsion
S5 C6 C7 S1 64.0(4)
O2 C9 C8 N3 -31.8(5)
O2 C9 C8 C10 91.2(4)
C2 S1 C7 C6 -71.2(3)
C2 N3 C4 S5 -45.7(4)
C2 N3 C8 C10 58.6(4)
C2 N3 C8 C9 176.7(3)
C4 S5 C6 C7 -73.8(3)
C4 N3 C2 S1 -49.1(4)
C4 N3 C8 C10 -176.7(3)
C4 N3 C8 C9 -58.5(3)
O1 C9 C8 N3 150.1(3)
O1 C9 C8 C10 -86.8(4)
C8 N3 C2 S1 72.7(3)
C8 N3 C4 S5 -170.4(2)
C6 S5 C4 N3 94.8(3)
C7 S1 C2 N3 96.0(3)
